data_4516271
loop_
_publ_author_name
'Yamada, Manabu'
'Hamada, Fumio'

_publ_section_title
;
 Halogen Interactions in Macrocyclic Thiacalix[4]arene Systems
;
_journal_issue 4
_journal_name_full 'Crystal Growth &amp; Design'
_journal_page_first 1889
_journal_paper_doi 10.1021/acs.cgd.5b00065
_journal_volume 15
_journal_year 2015
_chemical_formula_moiety 'C28 H20 Br4 O4 S4'
_chemical_formula_sum 'C28 H20 Br4 O4 S4'
_chemical_formula_weight 868.32
_space_group_IT_number 61
_space_group_name_Hall '-P 2ac 2ab'
_space_group_name_H-M_alt 'P b c a'
_symmetry_cell_setting orthorhombic
_symmetry_Int_Tables_number 61
_symmetry_space_group_name_Hall '-P 2ac 2ab'
_symmetry_space_group_name_H-M 'P b c a'
_atom_sites_solution_hydrogens geom
_atom_sites_solution_primary direct
_atom_sites_solution_secondary difmap
_cell_angle_alpha 90.0000
_cell_angle_beta 90.0000
_cell_angle_gamma 90.0000
_cell_formula_units_Z 8
_cell_length_a 13.7171(5)
_cell_length_b 18.5012(7)
_cell_length_c 23.9413(8)
_cell_measurement_reflns_used 31559
_cell_measurement_temperature 100
_cell_measurement_theta_max 27.44
_cell_measurement_theta_min 3.15
_cell_volume 6075.9(4)
_computing_cell_refinement 'RAPID AUTO'
_computing_data_collection 'RAPID AUTO (Rigaku, ????)'
_computing_data_reduction 'RAPID AUTO'
_computing_molecular_graphics 'CrystalStructure 4.0'
_computing_publication_material 'CrystalStructure 4.0 (Rigaku, 2010)'
_computing_structure_refinement 'SHELXL97 (Sheldrick, 2008)'
_computing_structure_solution 'SHELXS97 (Sheldrick, 2008)'
_diffrn_ambient_temperature 100
_diffrn_detector_area_resol_mean 10.000
_diffrn_measured_fraction_theta_full 0.998
_diffrn_measured_fraction_theta_max 0.998
_diffrn_measurement_device_type 'Rigaku R-AXIS RAPID'
_diffrn_measurement_method \w
_diffrn_radiation_type 'Mo K\a'
_diffrn_radiation_wavelength 0.71075
_diffrn_reflns_av_R_equivalents 0.0753
_diffrn_reflns_limit_h_max 17
_diffrn_reflns_limit_h_min -17
_diffrn_reflns_limit_k_max 23
_diffrn_reflns_limit_k_min -23
_diffrn_reflns_limit_l_max 30
_diffrn_reflns_limit_l_min -30
_diffrn_reflns_number 54241
_diffrn_reflns_theta_full 27.44
_diffrn_reflns_theta_max 27.44
_diffrn_standards_number 0
_exptl_absorpt_coefficient_mu 5.624
_exptl_absorpt_correction_T_max 0.325
_exptl_absorpt_correction_T_min 0.185
_exptl_absorpt_correction_type multi-scan
_exptl_absorpt_process_details 'ABSCOR (Rigaku, 1995)'
_exptl_crystal_colour colorless
_exptl_crystal_density_diffrn 1.898
_exptl_crystal_density_method 'not measured'
_exptl_crystal_description block
_exptl_crystal_F_000 3392.00
_exptl_crystal_size_max 0.300
_exptl_crystal_size_mid 0.200
_exptl_crystal_size_min 0.200
_refine_diff_density_max 1.330
_refine_diff_density_min -0.640
_refine_ls_extinction_method none
_refine_ls_goodness_of_fit_ref 0.885
_refine_ls_hydrogen_treatment constr
_refine_ls_number_parameters 361
_refine_ls_number_reflns 6913
_refine_ls_number_restraints 0
_refine_ls_R_factor_gt 0.0366
_refine_ls_shift/su_max 0.001
_refine_ls_structure_factor_coef Fsqd
_refine_ls_weighting_details 'w = 1/[\s^2^(Fo^2^)+(0.0613P)^2^+12.8305P] where P=(Fo^2^+2Fc^2^)/3'
_refine_ls_weighting_scheme calc
_refine_ls_wR_factor_ref 0.1047
_reflns_number_gt 5010
_reflns_number_total 6913
_reflns_threshold_expression F^2^>2.0\s(F^2^)
_cod_data_source_file cg5b00065_si_004.cif
_cod_data_source_block TC4A-Br-Methyl
_cod_database_code 4516271

loop_
_symmetry_equiv_pos_site_id
_symmetry_equiv_pos_as_xyz
1 +X,+Y,+Z
2 1/2-X,1/2+Y,+Z
3 +X,1/2-Y,1/2+Z
4 1/2-X,-Y,1/2+Z
5 -X,-Y,-Z
6 1/2+X,1/2-Y,-Z
7 -X,1/2+Y,1/2-Z
8 1/2+X,+Y,1/2-Z

loop_
_atom_site_label
_atom_site_type_symbol
_atom_site_fract_x
_atom_site_fract_y
_atom_site_fract_z
_atom_site_U_iso_or_equiv
_atom_site_adp_type
_atom_site_occupancy
_atom_site_symmetry_multiplicity
_atom_site_calc_flag
_atom_site_refinement_flags
Br1 Br 0.07458(3) 0.45677(2) 0.125081(15) 0.02219(10) Uani 1.0 8 d .
Br2 Br 0.61118(3) 0.69803(2) 0.401422(16) 0.02651(11) Uani 1.0 8 d .
Br3 Br -0.11206(3) 0.45923(3) 0.424627(16) 0.03124(12) Uani 1.0 8 d .
Br4 Br 0.61392(3) 0.22834(3) 0.406988(17) 0.03196(12) Uani 1.0 8 d .
S1 S 0.37678(7) 0.30978(5) 0.23040(4) 0.01762(19) Uani 1.0 8 d .
S2 S 0.37551(7) 0.60845(5) 0.22713(4) 0.0179(2) Uani 1.0 8 d .
S3 S 0.23585(7) 0.60856(5) 0.44480(4) 0.0199(2) Uani 1.0 8 d .
S4 S 0.23444(7) 0.30947(5) 0.44773(4) 0.0203(2) Uani 1.0 8 d .
O1 O 0.45216(19) 0.45970(13) 0.25526(10) 0.0205(6) Uani 1.0 8 d .
O2 O 0.22981(18) 0.57197(14) 0.31983(10) 0.0171(6) Uani 1.0 8 d .
O3 O 0.32831(17) 0.45815(14) 0.43686(10) 0.0181(6) Uani 1.0 8 d .
O4 O 0.22932(18) 0.34598(13) 0.32259(10) 0.0166(6) Uani 1.0 8 d .
C1 C 0.1915(3) 0.4578(2) 0.16783(14) 0.0171(8) Uani 1.0 8 d .
C2 C 0.2316(3) 0.5236(2) 0.18361(15) 0.0188(8) Uani 1.0 8 d .
C3 C 0.3181(3) 0.52414(19) 0.21423(14) 0.0148(8) Uani 1.0 8 d .
C4 C 0.3635(3) 0.4597(2) 0.22891(14) 0.0160(8) Uani 1.0 8 d .
C5 C 0.3181(3) 0.3933(2) 0.21588(14) 0.0175(8) Uani 1.0 8 d .
C6 C 0.2321(3) 0.3923(2) 0.18502(14) 0.0172(8) Uani 1.0 8 d .
C7 C 0.4931(3) 0.6552(2) 0.37580(15) 0.0188(8) Uani 1.0 8 d .
C8 C 0.4820(3) 0.6398(2) 0.31969(15) 0.0181(8) Uani 1.0 8 d .
C9 C 0.3941(3) 0.61133(19) 0.30067(14) 0.0165(8) Uani 1.0 8 d .
C10 C 0.3182(3) 0.59809(19) 0.33845(14) 0.0156(7) Uani 1.0 8 d .
C11 C 0.3320(3) 0.6122(2) 0.39522(14) 0.0166(8) Uani 1.0 8 d .
C12 C 0.4198(3) 0.6408(2) 0.41411(15) 0.0205(8) Uani 1.0 8 d .
C13 C 0.0258(3) 0.4594(3) 0.43084(14) 0.0218(9) Uani 1.0 8 d .
C14 C 0.0742(3) 0.3941(3) 0.43330(14) 0.0206(8) Uani 1.0 8 d .
C15 C 0.1762(3) 0.3934(2) 0.43638(14) 0.0188(8) Uani 1.0 8 d .
C16 C 0.2285(3) 0.4594(2) 0.43630(14) 0.0146(7) Uani 1.0 8 d .
C17 C 0.1771(3) 0.5244(2) 0.43364(14) 0.0178(8) Uani 1.0 8 d .
C18 C 0.0751(3) 0.5249(3) 0.43034(15) 0.0205(8) Uani 1.0 8 d .
C19 C 0.4938(3) 0.2667(2) 0.37958(15) 0.0210(8) Uani 1.0 8 d .
C20 C 0.4199(3) 0.2790(2) 0.41779(15) 0.0196(8) Uani 1.0 8 d .
C21 C 0.3310(3) 0.3065(2) 0.39833(14) 0.0175(8) Uani 1.0 8 d .
C22 C 0.3175(3) 0.32055(19) 0.34180(15) 0.0170(8) Uani 1.0 8 d .
C23 C 0.3940(3) 0.30792(19) 0.30398(14) 0.0162(8) Uani 1.0 8 d .
C24 C 0.4828(3) 0.2807(2) 0.32344(15) 0.0197(8) Uani 1.0 8 d .
C25 C 0.5306(3) 0.4593(3) 0.21474(16) 0.0252(9) Uani 1.0 8 d .
C26 C 0.1618(3) 0.6294(2) 0.30761(16) 0.0221(8) Uani 1.0 8 d .
C27 C 0.3683(3) 0.4612(3) 0.49266(17) 0.0297(10) Uani 1.0 8 d .
C28 C 0.1623(3) 0.2887(2) 0.30909(16) 0.0213(8) Uani 1.0 8 d .
H2 H 0.2005 0.5676 0.1737 0.0226 Uiso 1.0 8 calc R
H6 H 0.2016 0.3478 0.1758 0.0206 Uiso 1.0 8 calc R
H8 H 0.5340 0.6485 0.2943 0.0217 Uiso 1.0 8 calc R
H12 H 0.4294 0.6503 0.4527 0.0246 Uiso 1.0 8 calc R
H14 H 0.0387 0.3500 0.4329 0.0247 Uiso 1.0 8 calc R
H18 H 0.0404 0.5692 0.4278 0.0246 Uiso 1.0 8 calc R
H20 H 0.4292 0.2690 0.4563 0.0235 Uiso 1.0 8 calc R
H24 H 0.5350 0.2720 0.2982 0.0236 Uiso 1.0 8 calc R
H25A H 0.5934 0.4595 0.2343 0.0378 Uiso 1.0 8 calc R
H25B H 0.5257 0.5023 0.1910 0.0378 Uiso 1.0 8 calc R
H25C H 0.5257 0.4158 0.1915 0.0378 Uiso 1.0 8 calc R
H26A H 0.1001 0.6087 0.2946 0.0331 Uiso 1.0 8 calc R
H26B H 0.1889 0.6607 0.2785 0.0331 Uiso 1.0 8 calc R
H26C H 0.1501 0.6579 0.3415 0.0331 Uiso 1.0 8 calc R
H27A H 0.4396 0.4602 0.4907 0.0445 Uiso 1.0 8 calc R
H27B H 0.3452 0.4196 0.5142 0.0445 Uiso 1.0 8 calc R
H27C H 0.3471 0.5060 0.5109 0.0445 Uiso 1.0 8 calc R
H28A H 0.1009 0.3095 0.2957 0.0320 Uiso 1.0 8 calc R
H28B H 0.1498 0.2596 0.3425 0.0320 Uiso 1.0 8 calc R
H28C H 0.1906 0.2581 0.2799 0.0320 Uiso 1.0 8 calc R

loop_
_atom_site_aniso_label
_atom_site_aniso_U_11
_atom_site_aniso_U_22
_atom_site_aniso_U_33
_atom_site_aniso_U_12
_atom_site_aniso_U_13
_atom_site_aniso_U_23
Br1 0.01987(19) 0.0272(3) 0.01948(18) -0.00178(16) -0.00259(14) 0.00286(16)
Br2 0.0214(2) 0.0307(3) 0.0274(2) -0.00542(17) -0.00672(16) 0.00234(17)
Br3 0.01428(19) 0.0618(4) 0.01765(19) -0.00191(19) -0.00032(14) -0.00182(18)
Br4 0.0212(2) 0.0425(3) 0.0321(3) 0.00394(18) -0.00649(17) 0.00786(19)
S1 0.0246(5) 0.0132(5) 0.0150(4) 0.0007(4) 0.0009(4) -0.0006(4)
S2 0.0256(5) 0.0143(5) 0.0139(4) -0.0010(4) 0.0008(4) 0.0009(4)
S3 0.0234(5) 0.0179(6) 0.0183(5) 0.0005(4) 0.0049(4) -0.0024(4)
S4 0.0257(5) 0.0178(6) 0.0173(5) -0.0037(4) 0.0039(4) 0.0017(4)
O1 0.0249(14) 0.0180(14) 0.0185(13) 0.0001(11) -0.0065(11) 0.0006(11)
O2 0.0189(13) 0.0135(13) 0.0189(12) -0.0014(11) -0.0018(11) -0.0003(11)
O3 0.0127(12) 0.0195(15) 0.0220(13) -0.0014(11) -0.0002(10) -0.0008(11)
O4 0.0187(13) 0.0139(14) 0.0174(12) -0.0007(10) -0.0018(10) 0.0000(10)
C1 0.0132(16) 0.024(2) 0.0140(16) 0.0010(15) -0.0008(14) -0.0010(15)
C2 0.0216(19) 0.019(2) 0.0156(17) 0.0026(15) 0.0050(15) 0.0000(15)
C3 0.0220(18) 0.0119(19) 0.0103(15) 0.0001(14) 0.0045(14) 0.0014(13)
C4 0.0176(17) 0.020(2) 0.0101(15) 0.0006(15) -0.0004(13) -0.0012(14)
C5 0.0226(19) 0.017(2) 0.0129(16) -0.0001(15) 0.0038(15) 0.0033(14)
C6 0.0209(19) 0.017(2) 0.0132(16) -0.0060(15) 0.0039(15) 0.0024(14)
C7 0.0176(18) 0.0159(19) 0.0230(18) 0.0030(15) -0.0053(15) 0.0009(16)
C8 0.0176(18) 0.015(2) 0.0220(18) -0.0001(15) 0.0003(15) 0.0017(15)
C9 0.0215(18) 0.0113(19) 0.0168(17) 0.0043(15) -0.0000(15) -0.0002(14)
C10 0.0187(18) 0.0091(18) 0.0191(17) 0.0008(14) -0.0011(15) 0.0015(14)
C11 0.0210(18) 0.0126(19) 0.0163(17) 0.0022(15) 0.0008(15) 0.0028(14)
C12 0.0218(19) 0.021(2) 0.0191(17) 0.0020(16) -0.0038(15) 0.0001(15)
C13 0.0138(17) 0.039(3) 0.0127(16) -0.0007(17) 0.0028(14) -0.0024(17)
C14 0.0177(18) 0.029(3) 0.0153(17) -0.0075(16) 0.0003(15) -0.0002(16)
C15 0.023(2) 0.019(2) 0.0144(16) -0.0023(15) 0.0021(15) -0.0006(15)
C16 0.0139(16) 0.0165(19) 0.0133(16) -0.0018(15) 0.0007(14) 0.0011(14)
C17 0.0228(19) 0.020(2) 0.0109(16) -0.0014(15) 0.0019(15) 0.0018(14)
C18 0.0190(19) 0.029(3) 0.0136(17) 0.0060(16) 0.0011(15) 0.0013(16)
C19 0.0175(18) 0.018(2) 0.028(2) -0.0017(15) -0.0051(16) 0.0032(17)
C20 0.0211(19) 0.019(2) 0.0191(17) -0.0016(16) -0.0064(15) 0.0021(15)
C21 0.0204(19) 0.015(2) 0.0170(17) -0.0033(15) 0.0017(15) -0.0029(15)
C22 0.0197(18) 0.0121(19) 0.0192(17) -0.0023(15) -0.0015(15) 0.0013(15)
C23 0.0209(18) 0.0124(19) 0.0154(16) -0.0024(15) -0.0006(15) 0.0020(14)
C24 0.0183(18) 0.017(2) 0.0237(18) -0.0017(15) -0.0018(15) -0.0006(15)
C25 0.023(2) 0.027(3) 0.026(2) 0.0010(18) -0.0046(17) -0.0006(17)
C26 0.0220(19) 0.015(2) 0.029(2) -0.0006(16) -0.0070(17) 0.0013(16)
C27 0.023(2) 0.037(3) 0.029(3) -0.0053(19) -0.0125(17) 0.0072(19)
C28 0.0182(19) 0.019(2) 0.026(2) -0.0015(16) -0.0026(16) -0.0005(16)

loop_
_atom_type_symbol
_atom_type_description
_atom_type_scat_dispersion_real
_atom_type_scat_dispersion_imag
_atom_type_scat_source
C C 0.003 0.002
;
International Tables for Crystallography
(1992, Vol. C, Tables 4.2.6.8 and 6.1.1.4)
;
H H 0.000 0.000
;
International Tables for Crystallography
(1992, Vol. C, Table 6.1.1.4)
;
O O 0.011 0.006
;
International Tables for Crystallography
(1992, Vol. C, Tables 4.2.6.8 and 6.1.1.4)
;
S S 0.125 0.123
;
International Tables for Crystallography
(1992, Vol. C, Tables 4.2.6.8 and 6.1.1.4)
;
Br Br -0.290 2.459
;
International Tables for Crystallography
(1992, Vol. C, Tables 4.2.6.8 and 6.1.1.4)
;

loop_
_geom_angle_atom_site_label_1
_geom_angle_atom_site_label_2
_geom_angle_atom_site_label_3
_geom_angle
_geom_angle_publ_flag
C5 S1 C23 105.72(17) yes
C3 S2 C9 105.20(17) yes
C11 S3 C17 105.66(17) yes
C15 S4 C21 105.17(18) yes
C4 O1 C25 110.6(3) yes
C10 O2 C26 112.1(3) yes
C16 O3 C27 112.8(3) yes
C22 O4 C28 112.6(3) yes
Br1 C1 C2 119.3(3) yes
Br1 C1 C6 119.2(3) yes
C2 C1 C6 121.5(4) yes
C1 C2 C3 119.1(4) yes
S2 C3 C2 118.4(3) yes
S2 C3 C4 120.8(3) yes
C2 C3 C4 120.5(4) yes
O1 C4 C3 120.9(4) yes
O1 C4 C5 119.6(4) yes
C3 C4 C5 119.5(4) yes
S1 C5 C4 120.9(3) yes
S1 C5 C6 118.5(3) yes
C4 C5 C6 120.1(4) yes
C1 C6 C5 119.0(4) yes
Br2 C7 C8 119.5(3) yes
Br2 C7 C12 118.9(3) yes
C8 C7 C12 121.6(4) yes
C7 C8 C9 119.4(4) yes
S2 C9 C8 117.3(3) yes
S2 C9 C10 121.8(3) yes
C8 C9 C10 119.9(4) yes
O2 C10 C9 120.4(3) yes
O2 C10 C11 119.9(3) yes
C9 C10 C11 119.7(4) yes
S3 C11 C10 122.9(3) yes
S3 C11 C12 116.1(3) yes
C10 C11 C12 120.3(4) yes
C7 C12 C11 119.1(4) yes
Br3 C13 C14 118.8(3) yes
Br3 C13 C18 119.1(3) yes
C14 C13 C18 122.0(4) yes
C13 C14 C15 119.4(4) yes
S4 C15 C14 117.9(3) yes
S4 C15 C16 121.9(3) yes
C14 C15 C16 119.9(4) yes
O3 C16 C15 119.5(4) yes
O3 C16 C17 121.3(4) yes
C15 C16 C17 119.1(4) yes
S3 C17 C16 121.4(3) yes
S3 C17 C18 117.2(3) yes
C16 C17 C18 120.8(4) yes
C13 C18 C17 118.8(4) yes
Br4 C19 C20 117.8(3) yes
Br4 C19 C24 120.0(3) yes
C20 C19 C24 122.3(4) yes
C19 C20 C21 118.5(4) yes
S4 C21 C20 116.0(3) yes
S4 C21 C22 122.9(3) yes
C20 C21 C22 120.5(4) yes
O4 C22 C21 120.4(4) yes
O4 C22 C23 119.8(3) yes
C21 C22 C23 119.8(4) yes
S1 C23 C22 122.4(3) yes
S1 C23 C24 117.0(3) yes
C22 C23 C24 119.7(4) yes
C19 C24 C23 119.2(4) yes
C1 C2 H2 120.441 no
C3 C2 H2 120.454 no
C1 C6 H6 120.523 no
C5 C6 H6 120.508 no
C7 C8 H8 120.296 no
C9 C8 H8 120.293 no
C7 C12 H12 120.451 no
C11 C12 H12 120.468 no
C13 C14 H14 120.324 no
C15 C14 H14 120.314 no
C13 C18 H18 120.614 no
C17 C18 H18 120.617 no
C19 C20 H20 120.733 no
C21 C20 H20 120.745 no
C19 C24 H24 120.371 no
C23 C24 H24 120.382 no
O1 C25 H25A 109.473 no
O1 C25 H25B 109.468 no
O1 C25 H25C 109.463 no
H25A C25 H25B 109.482 no
H25A C25 H25C 109.478 no
H25B C25 H25C 109.465 no
O2 C26 H26A 109.482 no
O2 C26 H26B 109.471 no
O2 C26 H26C 109.467 no
H26A C26 H26B 109.475 no
H26A C26 H26C 109.468 no
H26B C26 H26C 109.465 no
O3 C27 H27A 109.476 no
O3 C27 H27B 109.472 no
O3 C27 H27C 109.467 no
H27A C27 H27B 109.478 no
H27A C27 H27C 109.466 no
H27B C27 H27C 109.469 no
O4 C28 H28A 109.477 no
O4 C28 H28B 109.465 no
O4 C28 H28C 109.465 no
H28A C28 H28B 109.475 no
H28A C28 H28C 109.481 no
H28B C28 H28C 109.465 no

loop_
_geom_bond_atom_site_label_1
_geom_bond_atom_site_label_2
_geom_bond_distance
_geom_bond_publ_flag
Br1 C1 1.902(4) yes
Br2 C7 1.905(4) yes
Br3 C13 1.897(4) yes
Br4 C19 1.910(4) yes
S1 C5 1.777(4) yes
S1 C23 1.778(4) yes
S2 C3 1.774(4) yes
S2 C9 1.780(4) yes
S3 C11 1.775(4) yes
S3 C17 1.773(4) yes
S4 C15 1.768(4) yes
S4 C21 1.776(4) yes
O1 C4 1.371(5) yes
O1 C25 1.449(5) yes
O2 C10 1.379(5) yes
O2 C26 1.445(5) yes
O3 C16 1.369(5) yes
O3 C27 1.445(5) yes
O4 C22 1.376(5) yes
O4 C28 1.439(5) yes
C1 C2 1.388(6) yes
C1 C6 1.395(6) yes
C2 C3 1.395(5) yes
C3 C4 1.390(5) yes
C4 C5 1.412(6) yes
C5 C6 1.391(5) yes
C7 C8 1.382(5) yes
C7 C12 1.387(6) yes
C8 C9 1.392(5) yes
C9 C10 1.401(5) yes
C10 C11 1.397(5) yes
C11 C12 1.391(6) yes
C13 C14 1.381(6) yes
C13 C18 1.387(6) yes
C14 C15 1.401(6) yes
C15 C16 1.416(6) yes
C16 C17 1.397(6) yes
C17 C18 1.402(6) yes
C19 C20 1.384(6) yes
C19 C24 1.377(5) yes
C20 C21 1.402(6) yes
C21 C22 1.390(5) yes
C22 C23 1.406(5) yes
C23 C24 1.398(6) yes
C2 H2 0.950 no
C6 H6 0.950 no
C8 H8 0.950 no
C12 H12 0.950 no
C14 H14 0.950 no
C18 H18 0.950 no
C20 H20 0.950 no
C24 H24 0.950 no
C25 H25A 0.980 no
C25 H25B 0.980 no
C25 H25C 0.980 no
C26 H26A 0.980 no
C26 H26B 0.980 no
C26 H26C 0.980 no
C27 H27A 0.980 no
C27 H27B 0.980 no
C27 H27C 0.980 no
C28 H28A 0.980 no
C28 H28B 0.980 no
C28 H28C 0.980 no

loop_
_geom_contact_atom_site_label_1
_geom_contact_atom_site_label_2
_geom_contact_distance
_geom_contact_publ_flag
_geom_contact_site_symmetry_2
S1 O1 3.019(3) no .
S1 O4 3.068(3) no .
S1 C25 3.499(5) no .
S1 C28 3.515(4) no .
S2 O1 3.022(3) no .
S2 O2 3.062(3) no .
S2 C25 3.497(5) no .
S2 C26 3.530(4) no .
S3 O2 3.069(3) no .
S3 O3 3.064(3) no .
S3 C26 3.460(4) no .
S3 C27 3.470(5) no .
S4 O3 3.048(3) no .
S4 O4 3.072(3) no .
S4 C27 3.523(5) no .
S4 C28 3.485(4) no .
O1 C9 3.112(5) no .
O1 C23 3.144(5) no .
O2 C2 3.382(5) no .
O2 C3 2.940(5) no .
O2 C4 3.524(5) no .
O2 C16 3.481(5) no .
O2 C17 2.953(5) no .
O2 C18 3.502(5) no .
O3 C10 3.503(5) no .
O3 C11 3.020(5) no .
O3 C20 3.575(5) no .
O3 C21 2.954(5) no .
O3 C22 3.418(5) no .
O4 C4 3.583(5) no .
O4 C5 2.962(5) no .
O4 C6 3.404(5) no .
O4 C14 3.513(5) no .
O4 C15 2.953(5) no .
O4 C16 3.437(5) no .
C1 C4 2.776(5) no .
C2 C5 2.795(6) no .
C3 C6 2.797(5) no .
C3 C10 3.274(5) no .
C3 C25 3.152(6) no .
C4 C9 3.317(5) no .
C4 C23 3.360(5) no .
C5 C22 3.302(5) no .
C5 C25 3.161(6) no .
C7 C10 2.770(5) no .
C8 C11 2.787(5) no .
C9 C12 2.792(5) no .
C9 C26 3.209(6) no .
C10 C17 3.286(5) no .
C11 C16 3.313(6) no .
C11 C26 3.155(6) no .
C13 C16 2.784(5) no .
C14 C17 2.795(6) no .
C15 C18 2.803(6) no .
C15 C22 3.271(5) no .
C15 C27 3.215(6) no .
C16 C21 3.286(6) no .
C17 C26 3.595(6) no .
C17 C27 3.200(6) no .
C19 C22 2.768(6) no .
C20 C23 2.800(5) no .
C21 C24 2.790(5) no .
C21 C28 3.166(6) no .
C23 C28 3.201(6) no .
Br1 O1 3.321(3) no 8_455
Br3 C1 3.488(4) no 8_455
Br3 C2 3.569(4) no 8_455
Br3 C17 3.522(4) no 5_566
Br3 C18 3.521(4) no 5_566
O1 Br1 3.321(3) no 8_555
O2 C25 3.535(5) no 8_455
O4 C25 3.553(5) no 8_455
C1 Br3 3.488(4) no 8_555
C1 C25 3.574(6) no 8_455
C2 Br3 3.569(4) no 8_555
C8 C28 3.403(6) no 2_555
C9 C28 3.378(6) no 2_555
C13 C25 3.486(5) no 8_455
C17 Br3 3.522(4) no 5_566
C18 Br3 3.521(4) no 5_566
C23 C26 3.391(6) no 2_545
C24 C26 3.451(6) no 2_545
C25 O2 3.535(5) no 8_555
C25 O4 3.553(5) no 8_555
C25 C1 3.574(6) no 8_555
C25 C13 3.486(5) no 8_555
C26 C23 3.391(6) no 2_555
C26 C24 3.451(6) no 2_555
C28 C8 3.403(6) no 2_545
C28 C9 3.378(6) no 2_545
Br1 H2 2.9229 no .
Br1 H6 2.9281 no .
Br2 H8 2.9219 no .
Br2 H12 2.9168 no .
Br3 H14 2.8986 no .
Br3 H18 2.9179 no .
Br4 H20 2.8945 no .
Br4 H24 2.9334 no .
S1 H6 2.8244 no .
S1 H24 2.7993 no .
S1 H25C 2.9813 no .
S1 H28C 2.9739 no .
S2 H2 2.8235 no .
S2 H8 2.8037 no .
S2 H25B 2.9746 no .
S2 H26B 2.9997 no .
S3 H12 2.7710 no .
S3 H18 2.8085 no .
S3 H26C 2.8871 no .
S3 H27C 2.9043 no .
S4 H14 2.8099 no .
S4 H20 2.7829 no .
S4 H27B 2.9993 no .
S4 H28B 2.9231 no .
O2 H2 3.5228 no .
O4 H6 3.5348 no .
C2 H6 3.2827 no .
C2 H26A 3.5764 no .
C2 H26B 3.4552 no .
C3 H25B 2.9295 no .
C3 H25C 3.5242 no .
C3 H26B 3.4485 no .
C4 H2 3.2765 no .
C4 H6 3.2905 no .
C4 H25A 3.1564 no .
C4 H25B 2.5297 no .
C4 H25C 2.5323 no .
C5 H25B 3.5405 no .
C5 H25C 2.9369 no .
C5 H28C 3.4160 no .
C6 H2 3.2830 no .
C6 H28A 3.5500 no .
C6 H28C 3.4143 no .
C8 H12 3.2714 no .
C9 H26B 3.0069 no .
C9 H26C 3.5915 no .
C10 H8 3.2782 no .
C10 H12 3.2774 no .
C10 H26A 3.1767 no .
C10 H26B 2.5594 no .
C10 H26C 2.5584 no .
C11 H26B 3.5313 no .
C11 H26C 2.9313 no .
C11 H27C 3.4021 no .
C12 H8 3.2713 no .
C12 H27C 3.5470 no .
C14 H18 3.2752 no .
C14 H28B 3.4624 no .
C15 H27B 3.0139 no .
C15 H28B 3.3630 no .
C16 H14 3.2986 no .
C16 H18 3.2910 no .
C16 H27A 3.1749 no .
C16 H27B 2.5657 no .
C16 H27C 2.5654 no .
C17 H26C 3.3323 no .
C17 H27B 3.5774 no .
C17 H27C 2.9960 no .
C18 H14 3.2743 no .
C18 H26C 3.4124 no .
C20 H24 3.2716 no .
C21 H27B 3.4809 no .
C21 H28B 2.9520 no .
C21 H28C 3.5424 no .
C22 H20 3.2836 no .
C22 H24 3.2862 no .
C22 H28A 3.1755 no .
C22 H28B 2.5617 no .
C22 H28C 2.5614 no .
C23 H28B 3.5883 no .
C23 H28C 2.9952 no .
C24 H20 3.2728 no .
C26 H2 3.4452 no .
C26 H18 3.5066 no .
C28 H6 3.4159 no .
C28 H14 3.5980 no .
H2 H26A 3.2942 no .
H2 H26B 3.0471 no .
H6 H28A 3.2623 no .
H6 H28C 2.9987 no .
H12 H27C 3.2160 no .
H14 H28A 3.4765 no .
H14 H28B 3.1306 no .
H18 H26A 3.3727 no .
H18 H26C 3.0388 no .
H20 H27B 3.3197 no .
Br1 H25A 3.3778 no 8_455
Br1 H27A 3.5705 no 4_564
Br1 H27A 3.3334 no 8_455
Br1 H27C 3.0165 no 4_564
Br2 H2 3.2487 no 8_555
Br2 H14 3.5638 no 2_555
Br2 H20 3.5039 no 5_666
Br2 H27B 3.0289 no 5_666
Br3 H25B 3.4458 no 8_455
Br3 H25C 3.4566 no 8_455
Br4 H6 3.2037 no 8_555
S1 H8 3.2791 no 7_645
S1 H26B 3.1210 no 2_545
S1 H28A 3.1374 no 8_555
S2 H24 3.3218 no 7_655
S2 H26A 3.1242 no 8_555
S2 H28C 3.1751 no 2_555
O2 H25A 3.0839 no 8_455
O2 H25B 3.0928 no 8_455
O4 H25A 3.1208 no 8_455
O4 H25C 3.0960 no 8_455
C1 H25A 2.7030 no 8_455
C2 H25A 2.9774 no 8_455
C3 H25A 3.5291 no 8_455
C5 H25A 3.5246 no 8_455
C6 H24 3.5251 no 8_455
C6 H25A 2.9831 no 8_455
C7 H2 3.4816 no 8_555
C7 H28B 2.8645 no 2_555
C8 H2 3.2840 no 8_555
C8 H26A 3.2312 no 8_555
C8 H28A 3.3896 no 2_555
C8 H28B 2.9125 no 2_555
C8 H28C 3.3620 no 2_555
C9 H28B 2.9819 no 2_555
C9 H28C 2.9946 no 2_555
C10 H28B 3.0218 no 2_555
C10 H28C 3.2771 no 2_555
C11 H28B 3.0154 no 2_555
C12 H27A 3.5228 no 5_666
C12 H28B 2.9462 no 2_555
C13 H18 3.5436 no 5_566
C13 H25B 3.0235 no 8_455
C13 H25C 3.0385 no 8_455
C14 H25C 3.0879 no 8_455
C18 H25B 3.0125 no 8_455
C19 H6 3.4842 no 8_555
C19 H26C 2.9627 no 2_545
C20 H26C 3.0455 no 2_545
C21 H26C 3.0785 no 2_545
C22 H26B 3.3241 no 2_545
C22 H26C 3.0415 no 2_545
C23 H26B 3.0138 no 2_545
C23 H26C 2.9790 no 2_545
C24 H6 3.2479 no 8_555
C24 H26A 3.4500 no 2_545
C24 H26B 3.4112 no 2_545
C24 H26C 2.9452 no 2_545
C24 H28A 3.3226 no 8_555
C25 H26A 2.9319 no 8_555
C25 H28A 2.9447 no 8_555
C26 H8 3.0251 no 8_455
C26 H25A 3.4311 no 8_455
C26 H25B 3.0024 no 8_455
C26 H28C 3.1947 no 2_555
C27 H27A 3.0350 no 5_666
C28 H24 3.1218 no 8_455
C28 H25A 3.4570 no 8_455
C28 H25C 3.0066 no 8_455
C28 H26B 3.2111 no 2_545
H2 Br2 3.2487 no 8_455
H2 C7 3.4816 no 8_455
H2 C8 3.2840 no 8_455
H2 H8 2.8358 no 8_455
H2 H25A 3.3194 no 8_455
H6 Br4 3.2037 no 8_455
H6 C19 3.4842 no 8_455
H6 C24 3.2479 no 8_455
H6 H24 2.7524 no 8_455
H6 H25A 3.3327 no 8_455
H8 S1 3.2791 no 7_655
H8 C26 3.0251 no 8_555
H8 H2 2.8358 no 8_555
H8 H24 3.3207 no 7_655
H8 H26A 2.4283 no 8_555
H8 H26B 2.7576 no 8_555
H8 H28A 3.5073 no 2_555
H8 H28B 3.4511 no 2_555
H12 H20 3.2764 no 5_666
H12 H27A 3.0415 no 5_666
H12 H27B 3.4444 no 5_666
H12 H28B 3.4966 no 2_555
H14 Br2 3.5638 no 2_545
H14 H25C 3.2233 no 8_455
H18 C13 3.5436 no 5_566
H18 H25B 3.1084 no 8_455
H20 Br2 3.5039 no 5_666
H20 H12 3.2764 no 5_666
H24 S2 3.3218 no 7_645
H24 C6 3.5251 no 8_555
H24 C28 3.1218 no 8_555
H24 H6 2.7524 no 8_555
H24 H8 3.3207 no 7_645
H24 H26A 3.5463 no 2_545
H24 H26C 3.4610 no 2_545
H24 H28A 2.5203 no 8_555
H24 H28C 2.8496 no 8_555
H25A Br1 3.3778 no 8_555
H25A O2 3.0839 no 8_555
H25A O4 3.1208 no 8_555
H25A C1 2.7030 no 8_555
H25A C2 2.9774 no 8_555
H25A C3 3.5291 no 8_555
H25A C5 3.5246 no 8_555
H25A C6 2.9831 no 8_555
H25A C26 3.4311 no 8_555
H25A C28 3.4570 no 8_555
H25A H2 3.3194 no 8_555
H25A H6 3.3327 no 8_555
H25A H26A 2.8468 no 8_555
H25A H28A 2.8671 no 8_555
H25B Br3 3.4458 no 8_555
H25B O2 3.0928 no 8_555
H25B C13 3.0235 no 8_555
H25B C18 3.0125 no 8_555
H25B C26 3.0024 no 8_555
H25B H18 3.1084 no 8_555
H25B H26A 2.2429 no 8_555
H25B H26C 3.4359 no 8_555
H25C Br3 3.4566 no 8_555
H25C O4 3.0960 no 8_555
H25C C13 3.0385 no 8_555
H25C C14 3.0879 no 8_555
H25C C28 3.0066 no 8_555
H25C H14 3.2233 no 8_555
H25C H28A 2.2419 no 8_555
H25C H28B 3.4518 no 8_555
H26A S2 3.1242 no 8_455
H26A C8 3.2312 no 8_455
H26A C24 3.4500 no 2_555
H26A C25 2.9319 no 8_455
H26A H8 2.4283 no 8_455
H26A H24 3.5463 no 2_555
H26A H25A 2.8468 no 8_455
H26A H25B 2.2429 no 8_455
H26B S1 3.1210 no 2_555
H26B C22 3.3241 no 2_555
H26B C23 3.0138 no 2_555
H26B C24 3.4112 no 2_555
H26B C28 3.2111 no 2_555
H26B H8 2.7576 no 8_455
H26B H28B 3.2548 no 2_555
H26B H28C 2.4448 no 2_555
H26C C19 2.9627 no 2_555
H26C C20 3.0455 no 2_555
H26C C21 3.0785 no 2_555
H26C C22 3.0415 no 2_555
H26C C23 2.9790 no 2_555
H26C C24 2.9452 no 2_555
H26C H24 3.4610 no 2_555
H26C H25B 3.4359 no 8_455
H26C H28B 3.3276 no 2_555
H26C H28C 3.2218 no 2_555
H27A Br1 3.5705 no 4_565
H27A Br1 3.3334 no 8_555
H27A C12 3.5228 no 5_666
H27A C27 3.0350 no 5_666
H27A H12 3.0415 no 5_666
H27A H27A 2.2595 no 5_666
H27A H27C 2.9913 no 5_666
H27B Br2 3.0289 no 5_666
H27B H12 3.4444 no 5_666
H27C Br1 3.0165 no 4_565
H27C H27A 2.9913 no 5_666
H28A S1 3.1374 no 8_455
H28A C8 3.3896 no 2_545
H28A C24 3.3226 no 8_455
H28A C25 2.9447 no 8_455
H28A H8 3.5073 no 2_545
H28A H24 2.5203 no 8_455
H28A H25A 2.8671 no 8_455
H28A H25C 2.2419 no 8_455
H28B C7 2.8645 no 2_545
H28B C8 2.9125 no 2_545
H28B C9 2.9819 no 2_545
H28B C10 3.0218 no 2_545
H28B C11 3.0154 no 2_545
H28B C12 2.9462 no 2_545
H28B H8 3.4511 no 2_545
H28B H12 3.4966 no 2_545
H28B H25C 3.4518 no 8_455
H28B H26B 3.2548 no 2_545
H28B H26C 3.3276 no 2_545
H28C S2 3.1751 no 2_545
H28C C8 3.3620 no 2_545
H28C C9 2.9946 no 2_545
H28C C10 3.2771 no 2_545
H28C C26 3.1947 no 2_545
H28C H24 2.8496 no 8_455
H28C H26B 2.4448 no 2_545
H28C H26C 3.2218 no 2_545

loop_
_geom_torsion_atom_site_label_1
_geom_torsion_atom_site_label_2
_geom_torsion_atom_site_label_3
_geom_torsion_atom_site_label_4
_geom_torsion
_geom_torsion_publ_flag
C5 S1 C23 C22 51.9(3) no
C5 S1 C23 C24 -139.3(3) no
C23 S1 C5 C4 61.0(3) no
C23 S1 C5 C6 -127.0(3) no
C3 S2 C9 C8 139.6(3) no
C3 S2 C9 C10 -51.6(3) no
C9 S2 C3 C2 127.5(3) no
C9 S2 C3 C4 -59.4(3) no
C11 S3 C17 C16 56.6(3) no
C11 S3 C17 C18 -132.6(3) no
C17 S3 C11 C10 50.1(3) no
C17 S3 C11 C12 -139.5(3) no
C15 S4 C21 C20 138.5(3) no
C15 S4 C21 C22 -50.4(3) no
C21 S4 C15 C14 133.5(3) no
C21 S4 C15 C16 -53.2(3) no
C25 O1 C4 C3 -89.1(4) no
C25 O1 C4 C5 90.1(4) no
C26 O2 C10 C9 -92.2(4) no
C26 O2 C10 C11 87.1(4) no
C27 O3 C16 C15 -92.4(4) no
C27 O3 C16 C17 89.9(4) no
C28 O4 C22 C21 -88.0(4) no
C28 O4 C22 C23 91.3(4) no
Br1 C1 C2 C3 -179.0(2) no
Br1 C1 C6 C5 179.5(2) no
C2 C1 C6 C5 -3.9(5) no
C6 C1 C2 C3 4.3(5) no
C1 C2 C3 S2 172.9(3) no
C1 C2 C3 C4 -0.2(5) no
S2 C3 C4 O1 2.1(5) no
S2 C3 C4 C5 -177.2(2) no
C2 C3 C4 O1 175.0(3) no
C2 C3 C4 C5 -4.2(5) no
O1 C4 C5 S1 -2.8(5) no
O1 C4 C5 C6 -174.6(3) no
C3 C4 C5 S1 176.4(3) no
C3 C4 C5 C6 4.6(5) no
S1 C5 C6 C1 -172.6(2) no
C4 C5 C6 C1 -0.6(5) no
Br2 C7 C8 C9 -177.3(3) no
Br2 C7 C12 C11 177.5(3) no
C8 C7 C12 C11 -2.0(6) no
C12 C7 C8 C9 2.2(6) no
C7 C8 C9 S2 168.5(3) no
C7 C8 C9 C10 -0.5(6) no
S2 C9 C10 O2 9.6(5) no
S2 C9 C10 C11 -169.8(3) no
C8 C9 C10 O2 178.0(3) no
C8 C9 C10 C11 -1.3(5) no
O2 C10 C11 S3 -7.9(5) no
O2 C10 C11 C12 -177.9(3) no
C9 C10 C11 S3 171.5(3) no
C9 C10 C11 C12 1.5(5) no
S3 C11 C12 C7 -170.5(3) no
C10 C11 C12 C7 0.2(6) no
Br3 C13 C14 C15 178.3(2) no
Br3 C13 C18 C17 -178.5(2) no
C14 C13 C18 C17 -1.4(5) no
C18 C13 C14 C15 1.1(5) no
C13 C14 C15 S4 172.7(3) no
C13 C14 C15 C16 -0.7(5) no
S4 C15 C16 O3 9.7(5) no
S4 C15 C16 C17 -172.6(2) no
C14 C15 C16 O3 -177.2(3) no
C14 C15 C16 C17 0.6(5) no
O3 C16 C17 S3 -12.7(5) no
O3 C16 C17 C18 176.9(3) no
C15 C16 C17 S3 169.6(3) no
C15 C16 C17 C18 -0.8(5) no
S3 C17 C18 C13 -169.6(3) no
C16 C17 C18 C13 1.2(5) no
Br4 C19 C20 C21 -179.5(3) no
Br4 C19 C24 C23 179.2(3) no
C20 C19 C24 C23 -0.4(6) no
C24 C19 C20 C21 0.2(6) no
C19 C20 C21 S4 171.8(3) no
C19 C20 C21 C22 0.5(6) no
S4 C21 C22 O4 7.7(5) no
S4 C21 C22 C23 -171.6(3) no
C20 C21 C22 O4 178.5(3) no
C20 C21 C22 C23 -0.8(6) no
O4 C22 C23 S1 -10.2(5) no
O4 C22 C23 C24 -178.7(3) no
C21 C22 C23 S1 169.1(3) no
C21 C22 C23 C24 0.6(5) no
S1 C23 C24 C19 -169.1(3) no
C22 C23 C24 C19 0.0(5) no
